data_4074966
loop_
_publ_author_name
'Ionkin, Alex S.'
'Marshall, William J.'
'Adelman, Douglas J.'
'Fones, Barbara Bobik'
'Fish, Brian M.'
'Schiffhauer, Matthew F.'

_publ_section_title
;
 High-Temperature Catalysts for the Production of \a-Olefins Based on
 Iron(II) and Iron(III) Tridentate Bis(imino)pyridine Complexes with
 Double Pattern of Substitution:&#x00A0;ortho-Methyl plusmeta-Aryl&#x2020;
;
_journal_issue 12
_journal_name_full Organometallics
_journal_page_first 2978
_journal_paper_doi 10.1021/om051069o
_journal_volume 25
_journal_year 2006
_chemical_formula_sum 'C94 H70 Cl4 F8 Fe2 N6'
_chemical_formula_weight 1689.06
_chemical_name_systematic
;
 ?
;
_space_group_IT_number 19
_symmetry_cell_setting orthorhombic
_symmetry_space_group_name_Hall 'P 2ac 2ab'
_symmetry_space_group_name_H-M 'P 21 21 21'
_atom_sites_solution_hydrogens geom
_atom_sites_solution_primary direct
_atom_sites_solution_secondary difmap
_audit_creation_method SHELXL-97
_cell_angle_alpha 90.00
_cell_angle_beta 90.00
_cell_angle_gamma 90.00
_cell_formula_units_Z 4
_cell_length_a 13.482(5)
_cell_length_b 23.751(8)
_cell_length_c 26.066(11)
_cell_measurement_temperature 293(2)
_cell_volume 8347(5)
_computing_cell_refinement 'Bruker XSCANS'
_computing_data_collection 'Bruker XSCANS'
_computing_data_reduction 'Bruker SHELXTL'
_computing_molecular_graphics 'Bruker SHELXTL'
_computing_publication_material 'Bruker SHELXTL'
_computing_structure_refinement 'SHELXL-97 (Sheldrick, 1997)'
_computing_structure_solution 'SHELXS-97 (Sheldrick, 1990)'
_diffrn_ambient_temperature 293(2)
_diffrn_measured_fraction_theta_full 0.986
_diffrn_measured_fraction_theta_max 0.986
_diffrn_measurement_device_type 'Bruker P4'
_diffrn_measurement_method '\w scans'
_diffrn_radiation_monochromator graphite
_diffrn_radiation_source 'fine-focus sealed tube'
_diffrn_radiation_type MoK\a
_diffrn_radiation_wavelength 0.71073
_diffrn_reflns_av_R_equivalents 0.1818
_diffrn_reflns_av_sigmaI/netI 0.2442
_diffrn_reflns_limit_h_max 9
_diffrn_reflns_limit_h_min -14
_diffrn_reflns_limit_k_max 24
_diffrn_reflns_limit_k_min -24
_diffrn_reflns_limit_l_max 27
_diffrn_reflns_limit_l_min -23
_diffrn_reflns_number 23505
_diffrn_reflns_theta_full 22.08
_diffrn_reflns_theta_max 22.08
_diffrn_reflns_theta_min 0.78
_exptl_absorpt_coefficient_mu 0.544
_exptl_absorpt_correction_type none
_exptl_crystal_density_diffrn 1.344
_exptl_crystal_density_method 'not measured'
_exptl_crystal_F_000 3472
_refine_diff_density_max 0.610
_refine_diff_density_min -0.549
_refine_diff_density_rms 0.081
_refine_ls_abs_structure_details 'Flack H D (1983), Acta Cryst. A39, 876-881'
_refine_ls_abs_structure_Flack 0.00
_refine_ls_extinction_method none
_refine_ls_goodness_of_fit_ref 0.941
_refine_ls_hydrogen_treatment riding
_refine_ls_matrix_type full
_refine_ls_number_parameters 1031
_refine_ls_number_reflns 10182
_refine_ls_number_restraints 558
_refine_ls_restrained_S_all 0.924
_refine_ls_R_factor_all 0.2310
_refine_ls_R_factor_gt 0.0987
_refine_ls_shift/su_max 0.109
_refine_ls_shift/su_mean 0.020
_refine_ls_structure_factor_coef Fsqd
_refine_ls_weighting_details 'calc w=1/[\s^2^(Fo^2^)+(0.1400P)^2^+0.0000P] where P=(Fo^2^+2Fc^2^)/3'
_refine_ls_weighting_scheme calc
_refine_ls_wR_factor_gt 0.2204
_refine_ls_wR_factor_ref 0.3017
_reflns_number_gt 4075
_reflns_number_total 10182
_reflns_threshold_expression >2sigma(I)
_cod_data_source_file om051069osi20051215_083543.cif
_cod_data_source_block 05177
_cod_depositor_comments
;
The following automatic conversions were performed:

'_symmetry_cell_setting' value 'Orthorhombic' changed to
'orthorhombic' according to
/home/saulius/struct/CIF-dictionaries/cif_core.dic dictionary named
'cif_core.dic' version 2.4.1 from 2010-06-29.

Automatic conversion script
Id: cif_fix_values 1715 2011-07-08 13:25:40Z adriana 
;
_cod_original_sg_symbol_H-M P2(1)2(1)2(1)
_cod_database_code 4074966

loop_
_symmetry_equiv_pos_as_xyz
'x, y, z'
'-x+1/2, -y, z+1/2'
'x+1/2, -y+1/2, -z'
'-x, y+1/2, -z+1/2'

loop_
_atom_site_label
_atom_site_type_symbol
_atom_site_fract_x
_atom_site_fract_y
_atom_site_fract_z
_atom_site_U_iso_or_equiv
_atom_site_adp_type
_atom_site_occupancy
_atom_site_symmetry_multiplicity
_atom_site_calc_flag
_atom_site_refinement_flags
Fe1 Fe 0.94521(18) 0.04609(10) 0.17283(10) 0.0675(8) Uani 1 1 d .
N1 N 1.0788(12) 0.0361(7) 0.1467(6) 0.085(5) Uani 1 1 d .
N2 N 0.9952(11) -0.0030(6) 0.2231(7) 0.073(5) Uani 1 1 d .
N3 N 0.8314(11) 0.0346(5) 0.2169(5) 0.064(4) Uani 1 1 d .
N4 N 0.9789(10) 0.1159(5) 0.2075(6) 0.075(5) Uani 1 1 d .
N5 N 0.8953(10) 0.1000(7) 0.1290(6) 0.067(4) Uani 1 1 d .
N6 N 0.8881(11) -0.0061(8) 0.1214(6) 0.079(5) Uani 1 1 d .
C1 C 1.1316(12) 0.0004(8) 0.1755(9) 0.075(6) Uani 1 1 d .
C2 C 1.082(2) -0.0205(9) 0.2196(9) 0.098(8) Uani 1 1 d .
C3 C 1.1283(13) -0.0541(9) 0.2593(9) 0.087(6) Uani 1 1 d .
H3A H 1.1930 -0.0671 0.2556 0.104 Uiso 1 1 calc R
C4 C 1.0753(14) -0.0659(7) 0.3012(8) 0.078(6) Uani 1 1 d .
H4A H 1.1013 -0.0872 0.3279 0.093 Uiso 1 1 calc R
C5 C 0.9810(15) -0.0451(8) 0.3028(9) 0.092(6) Uani 1 1 d .
H5A H 0.9437 -0.0506 0.3324 0.110 Uiso 1 1 calc R
C6 C 0.9386(13) -0.0162(7) 0.2625(8) 0.066(5) Uani 1 1 d .
C7 C 0.8405(14) 0.0095(8) 0.2578(9) 0.071(5) Uani 1 1 d .
C8 C 1.2351(16) -0.0143(8) 0.1600(8) 0.105(8) Uani 1 1 d .
H8A H 1.2506 0.0037 0.1280 0.158 Uiso 1 1 calc R
H8B H 1.2407 -0.0544 0.1561 0.158 Uiso 1 1 calc R
H8C H 1.2806 -0.0017 0.1859 0.158 Uiso 1 1 calc R
C9 C 0.7658(14) -0.0053(9) 0.2962(8) 0.091(6) Uani 1 1 d .
H9A H 0.7063 0.0159 0.2898 0.136 Uiso 1 1 calc R
H9B H 0.7905 0.0035 0.3298 0.136 Uiso 1 1 calc R
H9C H 0.7515 -0.0448 0.2940 0.136 Uiso 1 1 calc R
C10 C 0.9570(13) 0.1603(7) 0.1860(8) 0.063(5) Uani 1 1 d .
C11 C 0.9053(13) 0.1546(8) 0.1386(8) 0.059(5) Uani 1 1 d .
C12 C 0.8651(14) 0.1933(8) 0.1078(9) 0.084(6) Uani 1 1 d .
H12A H 0.8719 0.2314 0.1154 0.101 Uiso 1 1 calc R
C13 C 0.8125(15) 0.1764(10) 0.0638(8) 0.090(7) Uani 1 1 d .
H13A H 0.7835 0.2025 0.0418 0.108 Uiso 1 1 calc R
C14 C 0.8058(14) 0.1183(9) 0.0545(9) 0.089(6) Uani 1 1 d .
H14A H 0.7721 0.1057 0.0256 0.106 Uiso 1 1 calc R
C15 C 0.8471(14) 0.0803(8) 0.0865(9) 0.069(5) Uani 1 1 d .
C16 C 0.8439(13) 0.0175(8) 0.0866(8) 0.066(5) Uani 1 1 d .
C17 C 0.9680(17) 0.2194(6) 0.2073(7) 0.099(7) Uani 1 1 d .
H17A H 1.0040 0.2180 0.2390 0.149 Uiso 1 1 calc R
H17B H 0.9035 0.2353 0.2131 0.149 Uiso 1 1 calc R
H17C H 1.0035 0.2423 0.1831 0.149 Uiso 1 1 calc R
C18 C 0.7845(14) -0.0081(8) 0.0441(7) 0.086(6) Uani 1 1 d .
H18A H 0.7812 -0.0481 0.0488 0.129 Uiso 1 1 calc R
H18B H 0.8155 0.0002 0.0118 0.129 Uiso 1 1 calc R
H18C H 0.7187 0.0073 0.0445 0.129 Uiso 1 1 calc R
C19 C 1.1106(13) 0.0631(9) 0.1015(7) 0.091(8) Uani 1 1 d D
C20 C 1.1577(12) 0.1137(8) 0.0966(6) 0.076(6) Uani 1 1 d D
H20A H 1.1774 0.1339 0.1254 0.091 Uiso 1 1 calc R
C21 C 1.1751(13) 0.1339(8) 0.0483(7) 0.094(7) Uani 1 1 d D
C22 C 1.1436(14) 0.1068(10) 0.0047(7) 0.099(8) Uani 1 1 d D
C23 C 1.0982(14) 0.0539(8) 0.0116(8) 0.092(7) Uani 1 1 d D
C24 C 1.0841(15) 0.0330(8) 0.0597(9) 0.110(8) Uani 1 1 d D
H24A H 1.0560 -0.0025 0.0637 0.132 Uiso 1 1 calc R
C25 C 1.162(2) 0.1290(11) -0.0484(7) 0.171(12) Uani 1 1 d D
H25A H 1.1948 0.1647 -0.0463 0.256 Uiso 1 1 calc R
H25B H 1.0993 0.1337 -0.0657 0.256 Uiso 1 1 calc R
H25C H 1.2021 0.1029 -0.0671 0.256 Uiso 1 1 calc R
C38 C 0.7328(11) 0.0570(7) 0.2006(6) 0.058(5) Uani 1 1 d D
C39 C 0.6683(12) 0.0209(6) 0.1758(6) 0.075(6) Uani 1 1 d D
H39A H 0.6852 -0.0167 0.1711 0.090 Uiso 1 1 calc R
C40 C 0.5788(11) 0.0410(7) 0.1581(5) 0.064(5) Uani 1 1 d D
C41 C 0.5519(10) 0.0954(6) 0.1659(6) 0.052(4) Uani 1 1 d D
C42 C 0.6207(13) 0.1325(7) 0.1888(7) 0.078(6) Uani 1 1 d D
C43 C 0.7082(12) 0.1119(6) 0.2076(6) 0.060(5) Uani 1 1 d D
H43A H 0.7512 0.1356 0.2253 0.072 Uiso 1 1 calc R
C44 C 0.4530(12) 0.1161(7) 0.1488(6) 0.091(7) Uani 1 1 d D
H44A H 0.4325 0.1467 0.1704 0.136 Uiso 1 1 calc R
H44B H 0.4055 0.0861 0.1511 0.136 Uiso 1 1 calc R
H44C H 0.4574 0.1289 0.1139 0.136 Uiso 1 1 calc R
C57 C 1.0223(12) 0.1174(5) 0.2597(7) 0.066(5) Uani 1 1 d D
C58 C 0.9638(12) 0.1241(5) 0.3025(7) 0.066(5) Uani 1 1 d D
H58A H 0.8964 0.1319 0.2995 0.079 Uiso 1 1 calc R
C59 C 1.0082(13) 0.1189(5) 0.3497(7) 0.063(5) Uani 1 1 d D
C60 C 1.1042(13) 0.1039(7) 0.3543(6) 0.064(5) Uani 1 1 d D
C61 C 1.1626(11) 0.0981(7) 0.3100(6) 0.071(5) Uani 1 1 d D
C62 C 1.1189(13) 0.1024(7) 0.2630(6) 0.078(5) Uani 1 1 d D
H62A H 1.1553 0.0951 0.2334 0.094 Uiso 1 1 calc R
C63 C 1.1556(13) 0.1036(7) 0.4055(6) 0.082(6) Uani 1 1 d D
H63A H 1.1191 0.1266 0.4292 0.124 Uiso 1 1 calc R
H63B H 1.2215 0.1184 0.4017 0.124 Uiso 1 1 calc R
H63C H 1.1590 0.0658 0.4182 0.124 Uiso 1 1 calc R
C76 C 0.8937(13) -0.0681(7) 0.1220(7) 0.080(6) Uani 1 1 d D
C77 C 0.8499(11) -0.0955(7) 0.1625(6) 0.076(5) Uani 1 1 d D
H77A H 0.8177 -0.0754 0.1882 0.091 Uiso 1 1 calc R
C78 C 0.8548(12) -0.1538(7) 0.1641(7) 0.076(6) Uani 1 1 d D
C79 C 0.9018(14) -0.1835(7) 0.1275(8) 0.089(7) Uani 1 1 d D
C80 C 0.9451(14) -0.1543(8) 0.0867(8) 0.088(6) Uani 1 1 d D
C81 C 0.9392(13) -0.0968(8) 0.0837(6) 0.079(5) Uani 1 1 d D
H81A H 0.9660 -0.0777 0.0558 0.094 Uiso 1 1 calc R
C82 C 0.9075(16) -0.2470(7) 0.1286(8) 0.114(8) Uani 1 1 d D
H82A H 0.9620 -0.2593 0.1077 0.171 Uiso 1 1 calc R
H82B H 0.8468 -0.2625 0.1155 0.171 Uiso 1 1 calc R
H82C H 0.9174 -0.2595 0.1633 0.171 Uiso 1 1 calc R
C26 C 1.2327(15) 0.1875(9) 0.0487(7) 0.103(8) Uani 1 1 d D
C27 C 1.1923(14) 0.2370(9) 0.0656(5) 0.094(7) Uani 1 1 d D
H27A H 1.1257 0.2380 0.0750 0.113 Uiso 1 1 calc R
C28 C 1.2483(15) 0.2858(8) 0.0691(7) 0.108(8) Uani 1 1 d D
H28A H 1.2208 0.3191 0.0813 0.129 Uiso 1 1 calc R
C29 C 1.3425(15) 0.2834(8) 0.0543(8) 0.103(7) Uani 1 1 d D
C30 C 1.3910(14) 0.2360(9) 0.0396(8) 0.109(8) Uani 1 1 d D
H30A H 1.4590 0.2355 0.0336 0.130 Uiso 1 1 calc R
C31 C 1.3309(15) 0.1868(8) 0.0341(8) 0.100(7) Uani 1 1 d D
H31A H 1.3583 0.1541 0.0204 0.120 Uiso 1 1 calc R
F1 F 1.4043(10) 0.3300(5) 0.0575(6) 0.154(6) Uani 1 1 d D
C32 C 1.0515(15) 0.0167(8) -0.0339(7) 0.105(7) Uani 1 1 d D
C33 C 0.9693(15) 0.0366(8) -0.0589(7) 0.126(9) Uani 1 1 d D
H33A H 0.9466 0.0730 -0.0533 0.152 Uiso 1 1 calc R
C34 C 0.9201(15) 0.0004(9) -0.0933(8) 0.173(15) Uani 1 1 d D
H34A H 0.8636 0.0123 -0.1106 0.208 Uiso 1 1 calc R
C35 C 0.9563(16) -0.0516(9) -0.1006(8) 0.135(11) Uani 1 1 d D
C36 C 1.0355(16) -0.0750(8) -0.0767(8) 0.113(8) Uani 1 1 d D
H36A H 1.0542 -0.1123 -0.0814 0.136 Uiso 1 1 calc R
C37 C 1.0877(16) -0.0373(10) -0.0435(8) 0.124(9) Uani 1 1 d D
H37A H 1.1466 -0.0489 -0.0282 0.149 Uiso 1 1 calc R
F2 F 0.9110(12) -0.0901(6) -0.1333(6) 0.163(6) Uani 1 1 d D
C45 C 0.5198(11) -0.0035(7) 0.1324(7) 0.067(5) Uani 1 1 d D
C46 C 0.5032(11) -0.0543(7) 0.1555(6) 0.077(5) Uani 1 1 d D
H46A H 0.5298 -0.0607 0.1879 0.093 Uiso 1 1 calc R
C47 C 0.4482(13) -0.0967(7) 0.1327(7) 0.094(7) Uani 1 1 d D
H47A H 0.4371 -0.1307 0.1495 0.112 Uiso 1 1 calc R
C48 C 0.4118(15) -0.0876(7) 0.0863(8) 0.110(9) Uani 1 1 d D
C49 C 0.4222(13) -0.0397(8) 0.0591(6) 0.094(7) Uani 1 1 d D
H49A H 0.3958 -0.0353 0.0264 0.113 Uiso 1 1 calc R
C50 C 0.4770(13) 0.0037(7) 0.0844(7) 0.086(6) Uani 1 1 d D
H50A H 0.4842 0.0383 0.0680 0.103 Uiso 1 1 calc R
F3 F 0.3579(10) -0.1277(5) 0.0600(5) 0.131(5) Uani 1 1 d D
C51 C 0.5947(13) 0.1919(7) 0.1976(8) 0.084(6) Uani 1 1 d D
C52 C 0.5722(14) 0.2293(7) 0.1597(7) 0.101(7) Uani 1 1 d D
H52A H 0.5639 0.2164 0.1263 0.121 Uiso 1 1 calc R
C53 C 0.5612(16) 0.2866(7) 0.1700(9) 0.145(11) Uani 1 1 d D
H53A H 0.5486 0.3121 0.1438 0.174 Uiso 1 1 calc R
C54 C 0.569(3) 0.3035(8) 0.2185(10) 0.202(18) Uani 1 1 d D
C55 C 0.595(2) 0.2702(10) 0.2587(9) 0.197(16) Uani 1 1 d D
H55A H 0.6013 0.2843 0.2918 0.237 Uiso 1 1 calc R
C56 C 0.610(2) 0.2117(8) 0.2470(9) 0.165(13) Uani 1 1 d D
H56A H 0.6307 0.1871 0.2727 0.198 Uiso 1 1 calc R
F4 F 0.563(2) 0.3608(6) 0.2287(8) 0.285(14) Uani 1 1 d D
C64 C 0.9420(12) 0.1264(6) 0.3915(7) 0.071(6) Uani 1 1 d D
C65 C 0.8743(13) 0.1691(7) 0.3927(7) 0.091(6) Uani 1 1 d D
H65A H 0.8705 0.1938 0.3651 0.109 Uiso 1 1 calc R
C66 C 0.8114(14) 0.1765(7) 0.4338(8) 0.121(9) Uani 1 1 d D
H66A H 0.7665 0.2062 0.4343 0.145 Uiso 1 1 calc R
C67 C 0.8157(16) 0.1404(10) 0.4730(8) 0.127(9) Uani 1 1 d D
C68 C 0.8798(15) 0.0965(8) 0.4754(7) 0.095(7) Uani 1 1 d D
H68A H 0.8842 0.0735 0.5042 0.114 Uiso 1 1 calc R
C69 C 0.9399(14) 0.0876(7) 0.4312(7) 0.105(8) Uani 1 1 d D
H69A H 0.9785 0.0552 0.4290 0.126 Uiso 1 1 calc R
F5 F 0.7543(12) 0.1478(6) 0.5153(6) 0.178(8) Uani 1 1 d D
C70 C 1.2633(16) 0.0684(8) 0.3111(7) 0.107(8) Uani 1 1 d D
C71 C 1.3394(16) 0.0897(8) 0.2820(7) 0.114(8) Uani 1 1 d D
H71A H 1.3323 0.1244 0.2658 0.137 Uiso 1 1 calc R
C72 C 1.4273(15) 0.0595(9) 0.2769(7) 0.128(9) Uani 1 1 d D
H72A H 1.4777 0.0735 0.2561 0.153 Uiso 1 1 calc R
C73 C 1.4402(13) 0.0110(9) 0.3010(9) 0.126(9) Uani 1 1 d D
C74 C 1.3668(13) -0.0156(7) 0.3293(8) 0.098(7) Uani 1 1 d D
H74A H 1.3745 -0.0512 0.3436 0.118 Uiso 1 1 calc R
C75 C 1.2790(13) 0.0166(8) 0.3342(7) 0.100(7) Uani 1 1 d D
H75A H 1.2283 0.0021 0.3544 0.120 Uiso 1 1 calc R
F6 F 1.5232(9) -0.0225(5) 0.2936(5) 0.125(4) Uani 1 1 d D
C83 C 0.8069(13) -0.1818(6) 0.2065(9) 0.082(6) Uani 1 1 d D
C84 C 0.8402(12) -0.1753(6) 0.2551(8) 0.084(6) Uani 1 1 d D
H84A H 0.8947 -0.1522 0.2611 0.100 Uiso 1 1 calc R
C85 C 0.7954(13) -0.2019(8) 0.2961(8) 0.116(8) Uani 1 1 d D
H85A H 0.8171 -0.1961 0.3296 0.140 Uiso 1 1 calc R
C86 C 0.7197(16) -0.2364(9) 0.2857(8) 0.126(9) Uani 1 1 d D
C87 C 0.6763(18) -0.2440(11) 0.2392(8) 0.155(12) Uani 1 1 d D
H87A H 0.6194 -0.2656 0.2346 0.185 Uiso 1 1 calc R
C88 C 0.7256(14) -0.2158(9) 0.1979(7) 0.108(8) Uani 1 1 d D
H88A H 0.7024 -0.2206 0.1646 0.129 Uiso 1 1 calc R
F7 F 0.6752(13) -0.2668(7) 0.3249(6) 0.205(9) Uani 1 1 d D
C89 C 1.0072(18) -0.1802(8) 0.0455(8) 0.126(11) Uani 1 1 d D
C90 C 0.9614(15) -0.2202(9) 0.0164(8) 0.142(11) Uani 1 1 d D
H90A H 0.8963 -0.2304 0.0238 0.170 Uiso 1 1 calc R
C91 C 1.0116(17) -0.2465(9) -0.0249(8) 0.137(10) Uani 1 1 d D
H91A H 0.9819 -0.2748 -0.0443 0.164 Uiso 1 1 calc R
C92 C 1.1037(19) -0.2288(10) -0.0348(9) 0.152(13) Uani 1 1 d D
C93 C 1.1567(18) -0.1924(11) -0.0050(10) 0.171(14) Uani 1 1 d D
H93A H 1.2238 -0.1857 -0.0106 0.206 Uiso 1 1 calc R
C94 C 1.1033(17) -0.1650(7) 0.0355(8) 0.114(10) Uani 1 1 d D
H94A H 1.1337 -0.1370 0.0548 0.136 Uiso 1 1 calc R
F8 F 1.1556(16) -0.2541(7) -0.0748(7) 0.230(10) Uani 1 1 d D
Fe2 Fe 0.0307(2) 0.39778(10) 0.05435(10) 0.0757(8) Uani 1 1 d .
Cl1 Cl 0.1728(4) 0.4439(2) 0.0779(2) 0.0916(17) Uani 1 1 d .
Cl2 Cl -0.0105(4) 0.32902(19) 0.1132(2) 0.0994(18) Uani 1 1 d .
Cl3 Cl -0.1050(4) 0.4562(2) 0.0566(2) 0.0919(16) Uani 1 1 d .
Cl4 Cl 0.0714(4) 0.3634(2) -0.0250(2) 0.0936(16) Uani 1 1 d .

loop_
_atom_site_aniso_label
_atom_site_aniso_U_11
_atom_site_aniso_U_22
_atom_site_aniso_U_33
_atom_site_aniso_U_23
_atom_site_aniso_U_13
_atom_site_aniso_U_12
Fe1 0.0560(15) 0.0668(16) 0.0798(18) -0.0007(14) 0.0045(15) 0.0016(13)
N1 0.075(12) 0.121(14) 0.059(11) -0.017(10) 0.035(10) 0.010(11)
N2 0.016(8) 0.103(11) 0.100(14) -0.016(10) 0.014(9) 0.038(8)
N3 0.096(12) 0.052(9) 0.046(10) 0.013(7) 0.024(9) -0.008(8)
N4 0.062(10) 0.048(9) 0.114(14) 0.034(9) 0.014(10) 0.001(8)
N5 0.055(9) 0.065(12) 0.080(12) -0.001(9) 0.011(9) 0.011(8)
N6 0.041(9) 0.149(18) 0.048(11) 0.038(11) 0.010(9) -0.005(10)
C1 0.035(10) 0.087(13) 0.103(16) -0.011(13) -0.013(13) 0.052(10)
C2 0.11(2) 0.101(17) 0.081(17) 0.001(13) 0.060(17) -0.046(15)
C3 0.039(12) 0.131(18) 0.090(16) 0.034(15) -0.014(13) 0.007(12)
C4 0.055(14) 0.079(13) 0.100(17) 0.021(11) 0.018(13) 0.003(10)
C5 0.063(14) 0.103(15) 0.109(18) 0.004(14) -0.003(13) 0.008(13)
C6 0.028(11) 0.084(13) 0.085(15) -0.003(11) -0.007(12) 0.011(10)
C7 0.060(13) 0.071(13) 0.082(16) 0.008(12) 0.006(13) -0.017(11)
C8 0.119(19) 0.095(15) 0.101(18) 0.023(13) 0.003(15) 0.033(13)
C9 0.067(14) 0.126(16) 0.079(16) 0.015(13) -0.019(13) -0.009(12)
C10 0.048(11) 0.050(12) 0.092(16) 0.003(10) 0.003(11) -0.024(9)
C11 0.046(11) 0.052(13) 0.079(15) 0.006(11) -0.004(11) -0.012(9)
C12 0.077(14) 0.077(15) 0.099(17) -0.012(13) -0.037(14) 0.004(12)
C13 0.077(14) 0.092(17) 0.101(19) 0.033(14) -0.016(14) 0.017(12)
C14 0.085(15) 0.070(15) 0.110(18) 0.037(14) -0.007(14) -0.020(11)
C15 0.051(12) 0.079(16) 0.076(15) 0.002(13) 0.014(12) 0.012(10)
C16 0.052(12) 0.076(15) 0.069(14) -0.041(12) 0.005(12) 0.010(10)
C17 0.137(19) 0.060(12) 0.101(15) 0.021(11) -0.016(16) -0.016(13)
C18 0.079(14) 0.088(13) 0.091(17) -0.008(12) -0.008(13) 0.022(11)
C19 0.044(12) 0.18(3) 0.046(15) -0.020(17) -0.001(11) 0.017(14)
C20 0.074(14) 0.090(15) 0.063(16) 0.011(11) 0.013(12) -0.016(12)
C21 0.086(16) 0.14(2) 0.056(16) -0.005(16) 0.030(14) 0.017(15)
C22 0.107(19) 0.15(2) 0.044(15) 0.024(15) 0.036(14) 0.048(17)
C23 0.072(15) 0.084(16) 0.12(2) 0.019(15) -0.010(15) 0.049(13)
C24 0.088(17) 0.105(17) 0.14(2) 0.045(19) -0.015(18) -0.008(13)
C25 0.18(3) 0.25(3) 0.09(2) 0.02(2) -0.05(2) 0.07(3)
C38 0.054(11) 0.068(13) 0.053(11) 0.001(9) 0.017(10) 0.049(11)
C39 0.084(15) 0.037(10) 0.105(16) -0.017(10) 0.008(14) 0.010(10)
C40 0.039(11) 0.095(15) 0.058(12) 0.010(11) 0.016(9) 0.008(11)
C41 0.049(11) 0.046(10) 0.060(11) 0.013(9) 0.024(10) 0.028(10)
C42 0.098(16) 0.046(12) 0.090(16) 0.022(11) 0.031(14) 0.012(12)
C43 0.077(13) 0.055(12) 0.049(11) -0.007(9) -0.007(10) 0.013(10)
C44 0.106(17) 0.082(13) 0.084(14) 0.028(10) 0.048(13) 0.033(12)
C57 0.057(13) 0.044(10) 0.098(17) 0.012(10) -0.033(14) -0.022(9)
C58 0.076(14) 0.052(10) 0.070(13) -0.002(9) 0.041(14) -0.034(9)
C59 0.065(14) 0.050(11) 0.075(16) -0.017(9) 0.035(13) -0.003(9)
C60 0.081(15) 0.053(11) 0.059(14) -0.016(9) 0.024(13) -0.012(11)
C61 0.042(11) 0.087(13) 0.085(16) 0.021(11) -0.020(12) 0.009(10)
C62 0.069(15) 0.106(15) 0.059(14) 0.017(11) -0.012(12) -0.011(12)
C63 0.071(13) 0.083(13) 0.093(16) 0.009(12) -0.004(12) -0.018(11)
C76 0.078(14) 0.064(14) 0.100(18) 0.004(13) -0.011(14) 0.011(12)
C77 0.078(13) 0.058(13) 0.092(16) 0.000(11) 0.027(12) 0.009(10)
C78 0.069(14) 0.080(16) 0.080(16) -0.004(13) 0.013(13) 0.014(11)
C79 0.078(16) 0.11(2) 0.076(17) 0.025(15) -0.038(13) -0.022(14)
C80 0.076(14) 0.080(15) 0.108(19) -0.026(14) -0.014(14) 0.036(13)
C81 0.083(14) 0.081(15) 0.072(13) -0.019(11) 0.014(12) 0.006(12)
C82 0.115(19) 0.082(16) 0.14(2) -0.006(14) 0.029(17) 0.011(13)
C26 0.084(18) 0.16(3) 0.062(15) 0.019(16) 0.020(14) 0.053(18)
C27 0.100(18) 0.13(2) 0.055(15) 0.028(13) 0.038(13) 0.012(17)
C28 0.10(2) 0.102(19) 0.12(2) 0.031(15) 0.022(17) 0.024(16)
C29 0.089(18) 0.097(19) 0.123(19) 0.052(16) 0.010(17) -0.001(16)
C30 0.094(17) 0.105(18) 0.13(2) 0.064(16) 0.012(16) 0.034(17)
C31 0.099(19) 0.085(17) 0.12(2) 0.027(13) 0.000(16) 0.041(14)
F1 0.129(12) 0.103(9) 0.231(16) 0.052(10) 0.040(12) 0.009(9)
C32 0.11(2) 0.094(17) 0.109(19) 0.007(14) -0.017(17) -0.032(15)
C33 0.092(17) 0.23(3) 0.056(14) -0.005(17) -0.017(14) 0.07(2)
C34 0.14(2) 0.20(3) 0.18(3) -0.08(2) -0.12(2) 0.12(2)
C35 0.080(19) 0.23(4) 0.089(19) 0.06(2) -0.040(16) -0.02(2)
C36 0.13(2) 0.100(16) 0.11(2) -0.006(14) 0.008(19) -0.010(16)
C37 0.13(2) 0.12(2) 0.12(2) 0.032(17) -0.011(18) 0.01(2)
F2 0.161(14) 0.185(14) 0.142(13) 0.000(10) -0.041(11) -0.075(11)
C45 0.045(11) 0.078(14) 0.077(15) 0.009(11) 0.018(11) -0.001(10)
C46 0.069(13) 0.082(13) 0.081(14) 0.000(12) -0.006(11) -0.026(11)
C47 0.088(15) 0.109(18) 0.084(16) 0.039(14) -0.002(15) 0.003(15)
C48 0.14(2) 0.027(12) 0.17(3) -0.019(14) 0.06(2) -0.046(13)
C49 0.077(14) 0.112(18) 0.094(16) -0.054(16) 0.002(13) -0.025(13)
C50 0.082(15) 0.100(16) 0.076(15) 0.028(13) 0.029(14) 0.038(13)
F3 0.124(11) 0.111(9) 0.159(12) -0.025(9) 0.010(10) -0.027(8)
C51 0.087(15) 0.088(17) 0.077(15) -0.021(14) 0.028(13) 0.012(12)
C52 0.14(2) 0.066(15) 0.100(17) 0.029(12) 0.037(15) 0.035(13)
C53 0.18(3) 0.066(17) 0.19(3) 0.034(17) 0.02(3) 0.029(17)
C54 0.30(5) 0.12(3) 0.19(4) -0.04(3) 0.00(4) 0.11(3)
C55 0.26(4) 0.18(3) 0.16(3) -0.02(2) 0.01(3) 0.12(3)
C56 0.20(3) 0.089(19) 0.21(4) 0.01(2) 0.01(3) 0.089(19)
F4 0.50(4) 0.085(10) 0.27(2) -0.032(11) -0.02(3) 0.109(17)
C64 0.056(12) 0.026(10) 0.132(19) 0.005(11) 0.007(13) -0.005(10)
C65 0.102(17) 0.068(14) 0.103(18) 0.011(12) 0.027(15) -0.011(13)
C66 0.14(2) 0.084(16) 0.13(2) 0.006(16) 0.06(2) -0.002(15)
C67 0.11(2) 0.14(2) 0.13(2) -0.004(19) 0.076(19) 0.001(18)
C68 0.101(17) 0.076(15) 0.107(19) 0.013(12) 0.008(15) 0.009(13)
C69 0.105(17) 0.076(15) 0.13(2) -0.012(14) 0.067(17) 0.003(13)
F5 0.193(16) 0.151(12) 0.192(16) 0.042(11) 0.124(15) 0.061(11)
C70 0.17(3) 0.107(17) 0.041(13) 0.037(12) 0.013(16) -0.015(18)
C71 0.101(18) 0.14(2) 0.10(2) 0.056(16) 0.003(16) 0.019(18)
C72 0.13(2) 0.18(3) 0.070(16) 0.039(16) 0.032(16) -0.01(2)
C73 0.065(17) 0.19(3) 0.12(2) 0.044(19) 0.024(16) 0.016(18)
C74 0.080(15) 0.095(15) 0.119(19) -0.023(13) 0.048(15) 0.022(13)
C75 0.096(18) 0.14(2) 0.062(15) -0.004(15) -0.006(14) -0.017(15)
F6 0.090(9) 0.175(12) 0.109(9) -0.010(8) 0.008(8) 0.034(8)
C83 0.067(15) 0.049(12) 0.13(2) -0.004(13) -0.010(15) -0.001(10)
C84 0.057(13) 0.084(14) 0.110(19) 0.005(14) 0.025(15) 0.020(11)
C85 0.071(16) 0.18(2) 0.101(19) 0.040(18) 0.008(15) -0.031(16)
C86 0.11(2) 0.14(2) 0.13(2) 0.016(18) 0.002(18) -0.084(17)
C87 0.15(3) 0.19(3) 0.12(2) -0.03(2) -0.01(2) -0.11(2)
C88 0.080(17) 0.116(18) 0.13(2) -0.014(16) 0.024(16) -0.017(15)
F7 0.213(18) 0.264(19) 0.137(13) 0.072(13) -0.030(13) -0.157(16)
C89 0.18(3) 0.064(15) 0.13(2) -0.022(15) -0.02(2) 0.006(18)
C90 0.14(2) 0.15(3) 0.13(2) 0.018(19) 0.07(2) 0.07(2)
C91 0.12(2) 0.14(2) 0.14(3) -0.005(19) 0.00(2) -0.01(2)
C92 0.19(3) 0.10(2) 0.17(3) -0.006(19) 0.11(3) 0.03(2)
C93 0.20(4) 0.11(2) 0.21(4) -0.05(2) 0.04(3) -0.02(2)
C94 0.096(18) 0.051(13) 0.19(3) 0.019(14) 0.080(18) 0.007(12)
F8 0.31(3) 0.178(14) 0.198(18) -0.026(13) 0.132(19) 0.088(16)
Fe2 0.0772(19) 0.0701(16) 0.0799(19) 0.0017(14) 0.0062(16) -0.0020(15)
Cl1 0.089(4) 0.100(4) 0.085(4) -0.011(3) 0.013(3) -0.026(3)
Cl2 0.116(5) 0.076(3) 0.106(4) 0.014(3) 0.020(4) -0.008(3)
Cl3 0.088(3) 0.073(3) 0.115(4) 0.004(3) 0.007(3) 0.006(3)
Cl4 0.077(4) 0.124(4) 0.080(4) -0.010(3) 0.008(3) 0.002(3)

loop_
_atom_type_symbol
_atom_type_description
_atom_type_scat_dispersion_real
_atom_type_scat_dispersion_imag
_atom_type_scat_source
C C 0.0033 0.0016 'International Tables Vol C Tables 4.2.6.8 and 6.1.1.4'
H H 0.0000 0.0000 'International Tables Vol C Tables 4.2.6.8 and 6.1.1.4'
Cl Cl 0.1484 0.1585 'International Tables Vol C Tables 4.2.6.8 and 6.1.1.4'
F F 0.0171 0.0103 'International Tables Vol C Tables 4.2.6.8 and 6.1.1.4'
Fe Fe 0.3463 0.8444 'International Tables Vol C Tables 4.2.6.8 and 6.1.1.4'
N N 0.0061 0.0033 'International Tables Vol C Tables 4.2.6.8 and 6.1.1.4'

loop_
_geom_angle_atom_site_label_1
_geom_angle_atom_site_label_2
_geom_angle_atom_site_label_3
_geom_angle
N5 Fe1 N2 173.9(7)
N5 Fe1 N1 101.9(7)
N2 Fe1 N1 80.6(8)
N5 Fe1 N3 100.2(6)
N2 Fe1 N3 77.5(7)
N1 Fe1 N3 157.9(7)
N5 Fe1 N4 77.4(7)
N2 Fe1 N4 97.0(7)
N1 Fe1 N4 92.9(6)
N3 Fe1 N4 91.7(6)
N5 Fe1 N6 82.7(8)
N2 Fe1 N6 102.9(7)
N1 Fe1 N6 92.7(6)
N3 Fe1 N6 90.3(6)
N4 Fe1 N6 160.0(7)
C1 N1 C19 126.6(16)
C1 N1 Fe1 112.0(12)
C19 N1 Fe1 121.4(13)
C2 N2 C6 121.6(19)
C2 N2 Fe1 119.5(18)
C6 N2 Fe1 118.8(11)
C7 N3 C38 120.6(15)
C7 N3 Fe1 120.3(14)
C38 N3 Fe1 119.1(10)
C10 N4 C57 119.6(15)
C10 N4 Fe1 117.6(14)
C57 N4 Fe1 122.6(9)
C11 N5 C15 122.3(16)
C11 N5 Fe1 121.6(15)
C15 N5 Fe1 116.1(14)
C16 N6 C76 119.4(17)
C16 N6 Fe1 113.8(15)
C76 N6 Fe1 126.8(12)
N1 C1 C2 115.1(17)
N1 C1 C8 120(2)
C2 C1 C8 125(2)
N2 C2 C1 113(2)
N2 C2 C3 122.5(19)
C1 C2 C3 125(2)
C4 C3 C2 117.9(18)
C3 C4 C5 117(2)
C4 C5 C6 123(2)
N2 C6 C5 118.1(17)
N2 C6 C7 111.2(17)
C5 C6 C7 130(2)
N3 C7 C9 129.9(18)
N3 C7 C6 111.4(19)
C9 C7 C6 117.8(19)
N4 C10 C11 115.6(16)
N4 C10 C17 127.1(18)
C11 C10 C17 116.8(17)
N5 C11 C12 121.2(19)
N5 C11 C10 107.7(17)
C12 C11 C10 130.9(19)
C11 C12 C13 119.8(19)
C12 C13 C14 117.0(18)
C15 C14 C13 122(2)
C14 C15 N5 118.0(19)
C14 C15 C16 131(2)
N5 C15 C16 110.6(19)
N6 C16 C15 116.6(19)
N6 C16 C18 128.6(19)
C15 C16 C18 115(2)
C24 C19 C20 120.9(16)
C24 C19 N1 111(2)
C20 C19 N1 128.2(18)
C19 C20 C21 118.3(16)
C22 C21 C20 122.9(16)
C22 C21 C26 124.6(17)
C20 C21 C26 112.4(17)
C21 C22 C23 116.5(14)
C21 C22 C25 123.2(18)
C23 C22 C25 120.1(18)
C24 C23 C22 120.3(16)
C24 C23 C32 115.0(18)
C22 C23 C32 124.4(18)
C19 C24 C23 120.8(16)
C43 C38 C39 120.4(13)
C43 C38 N3 121.4(15)
C39 C38 N3 118.2(13)
C40 C39 C38 119.6(13)
C41 C40 C39 120.9(14)
C41 C40 C45 127.1(14)
C39 C40 C45 112.0(14)
C40 C41 C42 118.8(12)
C40 C41 C44 120.6(14)
C42 C41 C44 120.6(13)
C43 C42 C41 119.6(13)
C43 C42 C51 119.5(16)
C41 C42 C51 120.5(15)
C38 C43 C42 120.4(14)
C62 C57 C58 122.1(15)
C62 C57 N4 115.6(16)
C58 C57 N4 121.4(15)
C59 C58 C57 117.8(14)
C60 C59 C58 121.4(14)
C60 C59 C64 124.7(17)
C58 C59 C64 113.7(16)
C59 C60 C61 119.5(14)
C59 C60 C63 121.5(15)
C61 C60 C63 118.0(14)
C62 C61 C60 119.3(13)
C62 C61 C70 115.7(16)
C60 C61 C70 122.0(15)
C57 C62 C61 119.5(15)
C81 C76 C77 121.6(15)
C81 C76 N6 121.1(17)
C77 C76 N6 117.3(16)
C76 C77 C78 118.4(14)
C79 C78 C77 121.6(15)
C79 C78 C83 120.9(16)
C77 C78 C83 117.5(16)
C78 C79 C80 118.4(15)
C78 C79 C82 122.3(16)
C80 C79 C82 119.3(16)
C81 C80 C79 121.0(15)
C81 C80 C89 113.7(18)
C79 C80 C89 125.2(17)
C76 C81 C80 119.0(15)
C27 C26 C31 118.8(16)
C27 C26 C21 121.9(17)
C31 C26 C21 119.3(18)
C26 C27 C28 121.5(15)
C29 C28 C27 117.7(15)
C28 C29 C30 125.4(15)
C28 C29 F1 121.4(17)
C30 C29 F1 113.0(16)
C29 C30 C31 115.7(15)
C26 C31 C30 120.5(15)
C33 C32 C37 121.0(15)
C33 C32 C23 118.6(17)
C37 C32 C23 120.0(17)
C32 C33 C34 118.3(15)
C35 C34 C33 118.7(15)
C34 C35 C36 126.8(15)
C34 C35 F2 122.2(17)
C36 C35 F2 110.9(17)
C35 C36 C37 114.1(15)
C32 C37 C36 120.8(15)
C46 C45 C50 116.0(13)
C46 C45 C40 121.2(15)
C50 C45 C40 122.7(15)
C45 C46 C47 122.7(14)
C48 C47 C46 118.2(14)
C47 C48 C49 125.5(14)
C47 C48 F3 122.4(16)
C49 C48 F3 112.0(16)
C48 C49 C50 114.8(14)
C45 C50 C49 122.7(14)
C52 C51 C56 118.9(14)
C52 C51 C42 124.5(16)
C56 C51 C42 115.7(17)
C51 C52 C53 121.4(15)
C54 C53 C52 118.0(15)
C53 C54 C55 125.2(16)
C53 C54 F4 118.3(18)
C55 C54 F4 116.1(19)
C54 C55 C56 116.0(16)
C51 C56 C55 120.2(15)
C65 C64 C69 117.6(14)
C65 C64 C59 122.1(16)
C69 C64 C59 120.1(15)
C64 C65 C66 121.5(15)
C67 C66 C65 119.1(15)
C66 C67 C68 123.9(14)
C66 C67 F5 120.0(17)
C68 C67 F5 116.1(17)
C67 C68 C69 116.1(14)
C64 C69 C68 121.1(14)
C71 C70 C75 117.0(16)
C71 C70 C61 118.9(16)
C75 C70 C61 123.5(17)
C70 C71 C72 119.9(15)
C73 C72 C71 121.0(15)
C72 C73 C74 123.7(15)
C72 C73 F6 122.6(17)
C74 C73 F6 112.9(16)
C73 C74 C75 113.5(14)
C70 C75 C74 124.6(15)
C84 C83 C88 118.8(16)
C84 C83 C78 121.1(16)
C88 C83 C78 120.1(18)
C83 C84 C85 121.8(15)
C86 C85 C84 117.3(15)
C85 C86 C87 126.3(15)
C85 C86 F7 120.1(17)
C87 C86 F7 113.6(15)
C86 C87 C88 114.1(15)
C83 C88 C87 121.4(16)
C90 C89 C94 120.3(17)
C90 C89 C80 115.7(19)
C94 C89 C80 124.0(19)
C89 C90 C91 120.9(16)
C92 C91 C90 116.8(16)
C91 C92 C93 125.2(16)
C91 C92 F8 118.3(19)
C93 C92 F8 115.9(18)
C92 C93 C94 116.3(17)
C89 C94 C93 119.8(16)
Cl1 Fe2 Cl4 102.3(2)
Cl1 Fe2 Cl3 111.8(2)
Cl4 Fe2 Cl3 115.4(2)
Cl1 Fe2 Cl2 111.2(2)
Cl4 Fe2 Cl2 113.9(2)
Cl3 Fe2 Cl2 102.7(2)

loop_
_geom_bond_atom_site_label_1
_geom_bond_atom_site_label_2
_geom_bond_distance
Fe1 N5 1.843(15)
Fe1 N2 1.880(16)
Fe1 N1 1.940(15)
Fe1 N3 1.936(14)
Fe1 N4 1.943(15)
Fe1 N6 1.981(18)
N1 C1 1.34(2)
N1 C19 1.41(2)
N2 C2 1.24(3)
N2 C6 1.32(2)
N3 C7 1.23(2)
N3 C38 1.49(2)
N4 C10 1.229(18)
N4 C57 1.48(2)
N5 C11 1.329(19)
N5 C15 1.37(2)
N6 C16 1.22(2)
N6 C76 1.48(2)
C1 C2 1.42(3)
C1 C8 1.49(3)
C2 C3 1.45(3)
C3 C4 1.34(2)
C4 C5 1.36(2)
C5 C6 1.38(2)
C6 C7 1.46(2)
C7 C9 1.46(2)
C10 C11 1.43(2)
C10 C17 1.52(2)
C11 C12 1.33(2)
C12 C13 1.41(2)
C13 C14 1.40(3)
C14 C15 1.35(2)
C15 C16 1.49(2)
C16 C18 1.50(2)
C19 C24 1.352(16)
C19 C20 1.366(16)
C20 C21 1.369(16)
C21 C22 1.374(17)
C21 C26 1.49(2)
C22 C23 1.409(17)
C22 C25 1.500(17)
C23 C24 1.360(17)
C23 C32 1.61(2)
C38 C43 1.358(15)
C38 C39 1.380(15)
C39 C40 1.377(15)
C40 C41 1.358(15)
C40 C45 1.48(2)
C41 C42 1.412(16)
C41 C44 1.489(16)
C42 C43 1.368(15)
C42 C51 1.47(2)
C57 C62 1.353(16)
C57 C58 1.375(16)
C58 C59 1.375(15)
C59 C60 1.348(16)
C59 C64 1.42(2)
C60 C61 1.403(16)
C60 C63 1.504(16)
C61 C62 1.364(16)
C61 C70 1.53(2)
C76 C81 1.355(16)
C76 C77 1.372(16)
C77 C78 1.388(15)
C78 C79 1.344(16)
C78 C83 1.44(2)
C79 C80 1.398(17)
C79 C82 1.510(16)
C80 C81 1.370(16)
C80 C89 1.49(2)
C26 C27 1.370(15)
C26 C31 1.378(15)
C27 C28 1.386(15)
C28 C29 1.330(16)
C29 C30 1.356(15)
C29 F1 1.388(14)
C30 C31 1.428(15)
C32 C33 1.368(15)
C32 C37 1.396(15)
C33 C34 1.408(16)
C34 C35 1.341(16)
C35 C36 1.357(16)
C35 F2 1.393(14)
C36 C37 1.429(15)
C45 C46 1.366(14)
C45 C50 1.391(14)
C46 C47 1.385(14)
C47 C48 1.322(15)
C48 C49 1.348(15)
C48 F3 1.381(13)
C49 C50 1.430(15)
C51 C52 1.363(14)
C51 C56 1.388(15)
C52 C53 1.394(15)
C53 C54 1.332(16)
C54 C55 1.357(16)
C54 F4 1.389(15)
C55 C56 1.436(16)
C64 C65 1.364(14)
C64 C69 1.387(14)
C65 C66 1.379(15)
C66 C67 1.334(16)
C67 C68 1.355(16)
C67 F5 1.390(14)
C68 C69 1.424(15)
C70 C71 1.372(15)
C70 C75 1.384(15)
C71 C72 1.392(15)
C72 C73 1.325(16)
C73 C74 1.385(16)
C73 F6 1.386(14)
C74 C75 1.416(15)
C83 C84 1.354(15)
C83 C88 1.380(15)
C84 C85 1.380(15)
C85 C86 1.336(16)
C86 C87 1.359(16)
C86 F7 1.389(14)
C87 C88 1.432(16)
C89 C90 1.365(15)
C89 C94 1.370(16)
C90 C91 1.418(16)
C91 C92 1.335(16)
C92 C93 1.365(17)
C92 F8 1.393(14)
C93 C94 1.433(16)
Fe2 Cl1 2.290(6)
Fe2 Cl4 2.291(6)
Fe2 Cl3 2.297(6)
Fe2 Cl2 2.307(5)

loop_
_geom_torsion_atom_site_label_1
_geom_torsion_atom_site_label_2
_geom_torsion_atom_site_label_3
_geom_torsion_atom_site_label_4
_geom_torsion
N5 Fe1 N1 C1 176.3(14)
N2 Fe1 N1 C1 2.0(13)
N3 Fe1 N1 C1 -3(3)
N4 Fe1 N1 C1 98.6(14)
N6 Fe1 N1 C1 -100.6(14)
N5 Fe1 N1 C19 -5.9(17)
N2 Fe1 N1 C19 179.8(16)
N3 Fe1 N1 C19 174.7(16)
N4 Fe1 N1 C19 -83.6(15)
N6 Fe1 N1 C19 77.2(16)
N5 Fe1 N2 C2 -115(6)
N1 Fe1 N2 C2 -0.8(16)
N3 Fe1 N2 C2 177.2(17)
N4 Fe1 N2 C2 -92.6(16)
N6 Fe1 N2 C2 89.8(16)
N5 Fe1 N2 C6 62(7)
N1 Fe1 N2 C6 176.3(15)
N3 Fe1 N2 C6 -5.7(13)
N4 Fe1 N2 C6 84.5(14)
N6 Fe1 N2 C6 -93.1(14)
N5 Fe1 N3 C7 -165.6(15)
N2 Fe1 N3 C7 8.7(14)
N1 Fe1 N3 C7 14(3)
N4 Fe1 N3 C7 -88.1(15)
N6 Fe1 N3 C7 111.8(15)
N5 Fe1 N3 C38 14.0(13)
N2 Fe1 N3 C38 -171.8(12)
N1 Fe1 N3 C38 -166.6(15)
N4 Fe1 N3 C38 91.4(12)
N6 Fe1 N3 C38 -68.7(12)
N5 Fe1 N4 C10 -2.2(13)
N2 Fe1 N4 C10 -179.8(14)
N1 Fe1 N4 C10 99.4(14)
N3 Fe1 N4 C10 -102.2(14)
N6 Fe1 N4 C10 -7(3)
N5 Fe1 N4 C57 173.1(13)
N2 Fe1 N4 C57 -4.5(13)
N1 Fe1 N4 C57 -85.3(13)
N3 Fe1 N4 C57 73.1(13)
N6 Fe1 N4 C57 168.6(15)
N2 Fe1 N5 C11 24(7)
N1 Fe1 N5 C11 -88.8(13)
N3 Fe1 N5 C11 91.0(13)
N4 Fe1 N5 C11 1.5(12)
N6 Fe1 N5 C11 180.0(13)
N2 Fe1 N5 C15 -155(6)
N1 Fe1 N5 C15 91.6(12)
N3 Fe1 N5 C15 -88.6(12)
N4 Fe1 N5 C15 -178.1(13)
N6 Fe1 N5 C15 0.3(12)
N5 Fe1 N6 C16 -2.9(13)
N2 Fe1 N6 C16 174.5(13)
N1 Fe1 N6 C16 -104.5(14)
N3 Fe1 N6 C16 97.3(13)
N4 Fe1 N6 C16 2(2)
N5 Fe1 N6 C76 177.7(15)
N2 Fe1 N6 C76 -4.9(15)
N1 Fe1 N6 C76 76.0(15)
N3 Fe1 N6 C76 -82.1(14)
N4 Fe1 N6 C76 -177.9(16)
C19 N1 C1 C2 179.5(19)
Fe1 N1 C1 C2 -3(2)
C19 N1 C1 C8 0(3)
Fe1 N1 C1 C8 177.5(14)
C6 N2 C2 C1 -177.5(16)
Fe1 N2 C2 C1 -1(2)
C6 N2 C2 C3 -3(3)
Fe1 N2 C2 C3 174.2(14)
N1 C1 C2 N2 2(3)
C8 C1 C2 N2 -178.1(19)
N1 C1 C2 C3 -172.3(19)
C8 C1 C2 C3 7(3)
N2 C2 C3 C4 -1(3)
C1 C2 C3 C4 173.2(19)
C2 C3 C4 C5 0(3)
C3 C4 C5 C6 4(3)
C2 N2 C6 C5 7(3)
Fe1 N2 C6 C5 -170.3(13)
C2 N2 C6 C7 179.8(18)
Fe1 N2 C6 C7 3(2)
C4 C5 C6 N2 -7(3)
C4 C5 C6 C7 -179.0(18)
C38 N3 C7 C9 2(3)
Fe1 N3 C7 C9 -178.2(15)
C38 N3 C7 C6 171.2(13)
Fe1 N3 C7 C6 -9(2)
N2 C6 C7 N3 4(2)
C5 C6 C7 N3 176.1(19)
N2 C6 C7 C9 174.5(16)
C5 C6 C7 C9 -13(3)
C57 N4 C10 C11 -173.0(14)
Fe1 N4 C10 C11 2(2)
C57 N4 C10 C17 -1(3)
Fe1 N4 C10 C17 174.6(14)
C15 N5 C11 C12 3(3)
Fe1 N5 C11 C12 -177.0(14)
C15 N5 C11 C10 178.9(15)
Fe1 N5 C11 C10 -0.8(18)
N4 C10 C11 N5 -1(2)
C17 C10 C11 N5 -174.2(15)
N4 C10 C11 C12 174.7(19)
C17 C10 C11 C12 2(3)
N5 C11 C12 C13 -1(3)
C10 C11 C12 C13 -176.4(18)
C11 C12 C13 C14 0(3)
C12 C13 C14 C15 1(3)
C13 C14 C15 N5 1(3)
C13 C14 C15 C16 175.2(18)
C11 N5 C15 C14 -2(3)
Fe1 N5 C15 C14 177.3(13)
C11 N5 C15 C16 -177.9(14)
Fe1 N5 C15 C16 1.8(18)
C76 N6 C16 C15 -175.9(14)
Fe1 N6 C16 C15 5(2)
C76 N6 C16 C18 5(3)
Fe1 N6 C16 C18 -174.1(15)
C14 C15 C16 N6 -179(2)
N5 C15 C16 N6 -4(2)
C14 C15 C16 C18 0(3)
N5 C15 C16 C18 174.6(15)
C1 N1 C19 C24 93(2)
Fe1 N1 C19 C24 -84.1(18)
C1 N1 C19 C20 -90(2)
Fe1 N1 C19 C20 93.0(18)
C24 C19 C20 C21 1.7(17)
N1 C19 C20 C21 -175.0(17)
C19 C20 C21 C22 2.9(15)
C19 C20 C21 C26 -176.2(16)
C20 C21 C22 C23 -5(2)
C26 C21 C22 C23 174.2(17)
C20 C21 C22 C25 179.4(15)
C26 C21 C22 C25 -2(3)
C21 C22 C23 C24 2(3)
C25 C22 C23 C24 178.3(19)
C21 C22 C23 C32 176.9(16)
C25 C22 C23 C32 -7(3)
C20 C19 C24 C23 -4(3)
N1 C19 C24 C23 173.2(18)
C22 C23 C24 C19 2(3)
C32 C23 C24 C19 -173.0(17)
C7 N3 C38 C43 98.5(19)
Fe1 N3 C38 C43 -81.0(16)
C7 N3 C38 C39 -84.6(19)
Fe1 N3 C38 C39 95.9(13)
C43 C38 C39 C40 0.1(15)
N3 C38 C39 C40 -176.9(12)
C38 C39 C40 C41 -1.8(13)
C38 C39 C40 C45 179.8(13)
C39 C40 C41 C42 5.3(19)
C45 C40 C41 C42 -176.6(15)
C39 C40 C41 C44 -177.2(11)
C45 C40 C41 C44 1(2)
C40 C41 C42 C43 -7(2)
C44 C41 C42 C43 175.4(14)
C40 C41 C42 C51 179.5(15)
C44 C41 C42 C51 2(2)
C39 C38 C43 C42 -2(2)
N3 C38 C43 C42 174.9(14)
C41 C42 C43 C38 5(2)
C51 C42 C43 C38 179.0(15)
C10 N4 C57 C62 -110.3(17)
Fe1 N4 C57 C62 74.5(16)
C10 N4 C57 C58 80.2(18)
Fe1 N4 C57 C58 -94.9(14)
C62 C57 C58 C59 4.3(15)
N4 C57 C58 C59 173.1(12)
C57 C58 C59 C60 -4.5(14)
C57 C58 C59 C64 -179.9(12)
C58 C59 C60 C61 5(2)
C64 C59 C60 C61 -179.6(14)
C58 C59 C60 C63 174.0(12)
C64 C59 C60 C63 -11(2)
C59 C60 C61 C62 -6(2)
C63 C60 C61 C62 -175.1(15)
C59 C60 C61 C70 -165.5(15)
C63 C60 C61 C70 26(2)
C58 C57 C62 C61 -5(2)
N4 C57 C62 C61 -174.6(14)
C60 C61 C62 C57 6(3)
C70 C61 C62 C57 166.6(15)
C16 N6 C76 C81 62(2)
Fe1 N6 C76 C81 -118.5(15)
C16 N6 C76 C77 -117.1(17)
Fe1 N6 C76 C77 62.3(18)
C81 C76 C77 C78 1.3(16)
N6 C76 C77 C78 -179.5(14)
C76 C77 C78 C79 0.7(15)
C76 C77 C78 C83 -179.0(16)
C77 C78 C79 C80 -1(2)
C83 C78 C79 C80 178.7(17)
C77 C78 C79 C82 -179.8(14)
C83 C78 C79 C82 0(3)
C78 C79 C80 C81 -1(3)
C82 C79 C80 C81 178.3(17)
C78 C79 C80 C89 174.5(18)
C82 C79 C80 C89 -7(3)
C77 C76 C81 C80 -3(2)
N6 C76 C81 C80 178.0(16)
C79 C80 C81 C76 2(3)
C89 C80 C81 C76 -173.1(17)
C22 C21 C26 C27 110.6(19)
C20 C21 C26 C27 -70.3(18)
C22 C21 C26 C31 -73(2)
C20 C21 C26 C31 106.5(17)
C31 C26 C27 C28 -1.1(16)
C21 C26 C27 C28 175.7(16)
C26 C27 C28 C29 1.5(16)
C27 C28 C29 C30 -5(3)
C27 C28 C29 F1 -178.6(15)
C28 C29 C30 C31 8(3)
F1 C29 C30 C31 -178.2(17)
C27 C26 C31 C30 4(3)
C21 C26 C31 C30 -172.8(17)
C29 C30 C31 C26 -7(3)
C24 C23 C32 C33 108.2(19)
C22 C23 C32 C33 -67(2)
C24 C23 C32 C37 -65(2)
C22 C23 C32 C37 120(2)
C37 C32 C33 C34 2.2(17)
C23 C32 C33 C34 -170.7(17)
C32 C33 C34 C35 -0.8(16)
C33 C34 C35 C36 3(3)
C33 C34 C35 F2 178.9(16)
C34 C35 C36 C37 -5(3)
F2 C35 C36 C37 178.2(18)
C33 C32 C37 C36 -5(3)
C23 C32 C37 C36 167.8(19)
C35 C36 C37 C32 6(3)
C41 C40 C45 C46 -127.7(15)
C39 C40 C45 C46 50.6(15)
C41 C40 C45 C50 51(2)
C39 C40 C45 C50 -130.5(14)
C50 C45 C46 C47 0.8(14)
C40 C45 C46 C47 179.8(13)
C45 C46 C47 C48 1.0(16)
C46 C47 C48 C49 -1(3)
C46 C47 C48 F3 178.6(14)
C47 C48 C49 C50 -1(3)
F3 C48 C49 C50 179.7(15)
C46 C45 C50 C49 -3(2)
C40 C45 C50 C49 178.4(15)
C48 C49 C50 C45 3(3)
C43 C42 C51 C52 124.5(19)
C41 C42 C51 C52 -62(2)
C43 C42 C51 C56 -45(2)
C41 C42 C51 C56 128(2)
C56 C51 C52 C53 -2.1(18)
C42 C51 C52 C53 -171.3(17)
C51 C52 C53 C54 -3(2)
C52 C53 C54 C55 5(5)
C52 C53 C54 F4 177(2)
C53 C54 C55 C56 -2(5)
F4 C54 C55 C56 -174(3)
C52 C51 C56 C55 5(3)
C42 C51 C56 C55 175(2)
C54 C55 C56 C51 -3(4)
C60 C59 C64 C65 140.1(15)
C58 C59 C64 C65 -44.7(16)
C60 C59 C64 C69 -44(2)
C58 C59 C64 C69 130.9(15)
C69 C64 C65 C66 5.4(16)
C59 C64 C65 C66 -179.0(15)
C64 C65 C66 C67 -1.2(17)
C65 C66 C67 C68 1(3)
C65 C66 C67 F5 178.7(17)
C66 C67 C68 C69 -4(3)
F5 C67 C68 C69 177.6(19)
C65 C64 C69 C68 -9(2)
C59 C64 C69 C68 175.1(17)
C67 C68 C69 C64 9(3)
C62 C61 C70 C71 59(2)
C60 C61 C70 C71 -141.4(16)
C62 C61 C70 C75 -112(2)
C60 C61 C70 C75 48(3)
C75 C70 C71 C72 0.1(16)
C61 C70 C71 C72 -171.4(16)
C70 C71 C72 C73 -2.3(17)
C71 C72 C73 C74 6(3)
C71 C72 C73 F6 174.7(17)
C72 C73 C74 C75 -6(3)
F6 C73 C74 C75 -176.0(18)
C71 C70 C75 C74 -1(3)
C61 C70 C75 C74 170.1(18)
C73 C74 C75 C70 4(3)
C79 C78 C83 C84 114.3(18)
C77 C78 C83 C84 -66.0(18)
C79 C78 C83 C88 -66(2)
C77 C78 C83 C88 113.9(16)
C88 C83 C84 C85 0.3(16)
C78 C83 C84 C85 -179.8(15)
C83 C84 C85 C86 2.5(17)
C84 C85 C86 C87 -6(3)
C84 C85 C86 F7 176.4(18)
C85 C86 C87 C88 7(4)
F7 C86 C87 C88 -176(2)
C84 C83 C88 C87 0(3)
C78 C83 C88 C87 -180(2)
C86 C87 C88 C83 -3(4)
C81 C80 C89 C90 -124.0(17)
C79 C80 C89 C90 61(2)
C81 C80 C89 C94 54(3)
C79 C80 C89 C94 -121(2)
C94 C89 C90 C91 -0.5(18)
C80 C89 C90 C91 177.9(16)
C89 C90 C91 C92 -2.3(17)
C90 C91 C92 C93 8(4)
C90 C91 C92 F8 179.4(17)
C91 C92 C93 C94 -10(4)
F8 C92 C93 C94 178(2)
C90 C89 C94 C93 -2(3)
C80 C89 C94 C93 -180(2)
C92 C93 C94 C89 6(4)
